data_8101383
loop_
_publ_author_name
'Steinwascher, J\"org'
'Lex, Johann'
'Griesbeck, Axel G.'

_publ_section_title
;
Crystal structures of cis- and trans-2-azido-indan-1-ol, C~9~H~9~N~3~O
;
_journal_issue 4
_journal_name_full 'Zeitschrift f\"ur Kristallographie - New Crystal Structures'
_journal_page_first 627
_journal_page_last 629
_journal_volume 215
_journal_year 2000
_chemical_formula_sum 'C9 H9 N3 O'
_chemical_formula_weight 175.19
_chemical_melting_point 402.5(5)
_chemical_name_common cis-2-Azido-indan-1-ol
_space_group_IT_number 19
_symmetry_cell_setting orthorhombic
_symmetry_space_group_name_Hall 'P 2ac 2ab'
_symmetry_space_group_name_H-M 'P 21 21 21'
_cell_angle_alpha 90.00
_cell_angle_beta 90.00
_cell_angle_gamma 90.00
_cell_formula_units_Z 4
_cell_length_a 4.698(1)
_cell_length_b 12.653(1)
_cell_length_c 14.808(2)
_cell_measurement_temperature 293(2)
_cell_volume 880.2(2)
_diffrn_ambient_temperature 293(2)
_exptl_crystal_density_diffrn 1.322
_cod_depositor_comments
;
The following automatic conversions were performed:

'_chemical_melting_point' value '402-403' was changed to '402.5(5)' -
the average value was taken and precision was estimated.

Automatic conversion script
Id: cif_fix_values 1646 2011-03-28 12:23:43Z adriana 
;
_cod_database_code 8101383

loop_
_symmetry_equiv_pos_as_xyz
'x, y, z'
'-x+1/2, -y, z+1/2'
'x+1/2, -y+1/2, -z'
'-x, y+1/2, -z+1/2'

loop_
_atom_site_label
_atom_site_type_symbol
_atom_site_fract_x
_atom_site_fract_y
_atom_site_fract_z
_atom_site_U_iso_or_equiv
_atom_site_adp_type
_atom_site_occupancy
_atom_site_symmetry_multiplicity
_atom_site_Wyckoff_symbol
_atom_site_calc_flag
_atom_site_refinement_flags
_atom_site_disorder_assembly
_atom_site_disorder_group
C1 C 0.1142(9) 0.0938(3) 0.4731(3) 0.0433(10) Uani 1 4 e d . . .
C2 C 0.1574(11) 0.0554(4) 0.3764(3) 0.0531(12) Uani 1 4 e d . . .
C3 C 0.2420(12) -0.0589(4) 0.3857(4) 0.0572(13) Uani 1 4 e d . . .
C3' C 0.3958(9) -0.0612(3) 0.4749(3) 0.0469(11) Uani 1 4 e d . . .
C4 C 0.5840(11) -0.1335(4) 0.5109(4) 0.0668(15) Uani 1 4 e d . . .
C5 C 0.7017(14) -0.1154(5) 0.5944(4) 0.0778(18) Uani 1 4 e d . . .
C6 C 0.6314(13) -0.0271(5) 0.6425(4) 0.0716(16) Uani 1 4 e d . . .
C7 C 0.4396(11) 0.0454(4) 0.6084(3) 0.0574(13) Uani 1 4 e d . . .
C7' C 0.3214(8) 0.0283(3) 0.5245(3) 0.0412(10) Uani 1 4 e d . . .
N1 N 0.3982(10) 0.1107(3) 0.3331(3) 0.0665(12) Uani 1 4 e d . . .
N2 N 0.3427(12) 0.1948(4) 0.2966(3) 0.0780(14) Uani 1 4 e d . . .
N3 N 0.3145(15) 0.2714(4) 0.2592(4) 0.121(2) Uani 1 4 e d . . .
O1 O 0.1540(7) 0.2037(2) 0.4838(2) 0.0558(9) Uani 1 4 e d . . .
H1 H -0.082(8) 0.073(3) 0.495(2) 0.041(10) Uiso 1 4 e d . . .
H2 H -0.005(9) 0.067(3) 0.343(2) 0.045(13) Uiso 1 4 e d . . .
H3A H 0.366(12) -0.084(3) 0.336(3) 0.073(15) Uiso 1 4 e d . . .
H3B H 0.058(12) -0.102(3) 0.388(3) 0.084(17) Uiso 1 4 e d . . .
H4 H 0.612(12) -0.194(3) 0.475(3) 0.091(17) Uiso 1 4 e d . . .
H5 H 0.839(12) -0.165(3) 0.617(3) 0.085(17) Uiso 1 4 e d . . .
H6 H 0.729(11) -0.009(4) 0.695(3) 0.082(17) Uiso 1 4 e d . . .
H7 H 0.409(10) 0.109(3) 0.640(2) 0.040(11) Uiso 1 4 e d . . .
HO1 H 0.009(10) 0.237(4) 0.487(4) 0.068(17) Uiso 1 4 e d . . .

loop_
_atom_site_aniso_label
_atom_site_aniso_U_11
_atom_site_aniso_U_22
_atom_site_aniso_U_33
_atom_site_aniso_U_23
_atom_site_aniso_U_13
_atom_site_aniso_U_12
C1 0.030(2) 0.042(2) 0.059(3) -0.005(2) 0.003(3) -0.005(2)
C2 0.039(3) 0.063(3) 0.057(3) -0.001(2) -0.001(3) 0.007(3)
C3 0.049(3) 0.054(3) 0.068(3) -0.019(3) -0.001(3) -0.004(3)
C3' 0.036(2) 0.039(2) 0.065(3) -0.001(2) 0.004(3) -0.006(2)
C4 0.054(3) 0.043(3) 0.103(4) 0.009(3) 0.007(3) 0.003(3)
C5 0.061(4) 0.074(4) 0.098(5) 0.040(4) 0.002(4) 0.009(3)
C6 0.060(4) 0.096(4) 0.059(3) 0.024(3) -0.005(3) -0.007(4)
C7 0.056(3) 0.066(3) 0.051(3) 0.000(3) 0.012(3) -0.008(3)
C7' 0.031(2) 0.048(2) 0.045(2) 0.0014(19) 0.006(2) -0.0114(19)
N1 0.061(3) 0.075(3) 0.064(2) 0.012(2) 0.021(3) 0.008(3)
N2 0.090(4) 0.075(3) 0.069(3) 0.007(2) 0.025(3) 0.008(3)
N3 0.158(6) 0.085(3) 0.121(4) 0.039(3) 0.053(4) 0.025(5)
O1 0.0317(17) 0.0418(16) 0.094(2) -0.0114(16) 0.003(2) 0.0023(16)

loop_
_geom_bond_atom_site_label_1
_geom_bond_atom_site_label_2
_geom_bond_distance
_geom_bond_site_symmetry_2
_geom_bond_publ_flag
C1 O1 1.413(4) . ?
C1 C7' 1.488(5) . ?
C1 C2 1.525(6) . ?
C2 N1 1.477(6) . ?
C2 C3 1.506(6) . ?
C3 C3' 1.506(6) . ?
C3' C4 1.379(6) . ?
C3' C7' 1.394(5) . ?
C4 C5 1.374(7) . ?
C5 C6 1.365(7) . ?
C6 C7 1.381(7) . ?
C7 C7' 1.378(6) . ?
N1 N2 1.222(5) . ?
N2 N3 1.125(5) . ?

loop_
_cod_related_entry_id
_cod_related_entry_database
_cod_related_entry_code
1 ChemSpider 9063697
